data_4350824
loop_
_publ_author_name
'Shi, Zheng-Hai'
'Zhang, Li'
'Yu, Hai-Yan'

_publ_section_title
;
 A new self-penetrating amine-decorated microporous metal--organic
 framework: Crystal structure, adsorption selectivity, and luminescence
 properties
;
_journal_name_full 'Inorganic Chemistry Communications'
_journal_page_first 77
_journal_page_last 80
_journal_paper_doi 10.1016/j.inoche.2015.02.017
_journal_volume 54
_journal_year 2015
_chemical_formula_sum 'C12 H14 Cd N5 O3'
_chemical_formula_weight 388.68
_space_group_IT_number 15
_space_group_name_Hall '-C 2yc'
_space_group_name_H-M_alt 'C 1 2/c 1'
_symmetry_cell_setting monoclinic
_symmetry_space_group_name_H-M 'C 1 2/c 1'
_atom_sites_solution_hydrogens geom
_atom_sites_solution_primary direct
_atom_sites_solution_secondary difmap
_audit_creation_method SHELXL-97
_cell_angle_alpha 90.00
_cell_angle_beta 106.189(8)
_cell_angle_gamma 90.00
_cell_formula_units_Z 8
_cell_length_a 36.417(17)
_cell_length_b 9.831(5)
_cell_length_c 10.995(5)
_cell_measurement_reflns_used 7373
_cell_measurement_temperature 296(2)
_cell_measurement_theta_max 28.455
_cell_measurement_theta_min 2.711
_cell_volume 3780(3)
_computing_structure_refinement 'SHELXL-97 (Sheldrick, 1997)'
_computing_structure_solution 'SHELXS-97 (Sheldrick, 1990)'
_diffrn_ambient_temperature 296(2)
_diffrn_measured_fraction_theta_full 0.990
_diffrn_measured_fraction_theta_max 0.990
_diffrn_radiation_monochromator graphite
_diffrn_radiation_source 'fine-focus sealed tube'
_diffrn_radiation_type MoK\a
_diffrn_radiation_wavelength 0.71073
_diffrn_reflns_av_R_equivalents 0.0445
_diffrn_reflns_av_sigmaI/netI 0.0429
_diffrn_reflns_limit_h_max 48
_diffrn_reflns_limit_h_min -48
_diffrn_reflns_limit_k_max 13
_diffrn_reflns_limit_k_min -13
_diffrn_reflns_limit_l_max 13
_diffrn_reflns_limit_l_min -14
_diffrn_reflns_number 19176
_diffrn_reflns_theta_full 28.61
_diffrn_reflns_theta_max 28.61
_diffrn_reflns_theta_min 1.16
_exptl_absorpt_coefficient_mu 1.169
_exptl_absorpt_correction_T_max 0.7999
_exptl_absorpt_correction_T_min 0.7206
_exptl_absorpt_correction_type multi-scan
_exptl_absorpt_process_details sadabs
_exptl_crystal_colour colorless
_exptl_crystal_density_diffrn 1.366
_exptl_crystal_density_method 'not measured'
_exptl_crystal_description block
_exptl_crystal_F_000 1544
_exptl_crystal_size_max 0.30
_exptl_crystal_size_mid 0.30
_exptl_crystal_size_min 0.20
_refine_diff_density_max 3.065
_refine_diff_density_min -2.635
_refine_diff_density_rms 0.629
_refine_ls_extinction_method none
_refine_ls_goodness_of_fit_ref 1.184
_refine_ls_hydrogen_treatment constr
_refine_ls_matrix_type full
_refine_ls_number_parameters 192
_refine_ls_number_reflns 4805
_refine_ls_number_restraints 0
_refine_ls_restrained_S_all 1.184
_refine_ls_R_factor_all 0.0799
_refine_ls_R_factor_gt 0.0614
_refine_ls_shift/su_max 0.001
_refine_ls_shift/su_mean 0.000
_refine_ls_structure_factor_coef Fsqd
_refine_ls_weighting_details 'calc w=1/[\s^2^(Fo^2^)+(0.1311P)^2^+23.8374P] where P=(Fo^2^+2Fc^2^)/3'
_refine_ls_weighting_scheme calc
_refine_ls_wR_factor_gt 0.1997
_refine_ls_wR_factor_ref 0.2262
_reflns_number_gt 3929
_reflns_number_total 4805
_reflns_threshold_expression >2sigma(I)
_cod_data_source_file inc05889-mmc1.cif
_cod_data_source_block 1
_cod_original_sg_symbol_H-M C2/c
_cod_database_code 4350824

loop_
_symmetry_equiv_pos_as_xyz
'x, y, z'
'-x, y, -z+1/2'
'x+1/2, y+1/2, z'
'-x+1/2, y+1/2, -z+1/2'
'-x, -y, -z'
'x, -y, z-1/2'
'-x+1/2, -y+1/2, -z'
'x+1/2, -y+1/2, z-1/2'

loop_
_atom_site_label
_atom_site_type_symbol
_atom_site_fract_x
_atom_site_fract_y
_atom_site_fract_z
_atom_site_U_iso_or_equiv
_atom_site_adp_type
_atom_site_occupancy
_atom_site_symmetry_multiplicity
_atom_site_calc_flag
_atom_site_refinement_flags
_atom_site_disorder_assembly
_atom_site_disorder_group
Cd1 Cd 0.210247(11) 0.66823(4) 0.36660(4) 0.02443(19) Uani 1 1 d . . .
O2 O 0.15334(14) 0.6973(6) 0.2034(5) 0.0442(12) Uani 1 1 d . . .
C32 C 0.0206(2) 0.5151(9) 0.0356(8) 0.0485(19) Uani 1 1 d . . .
C28 C 0.13757(19) 0.5943(8) 0.2350(7) 0.0423(16) Uani 1 1 d . . .
C29 C 0.0975(2) 0.5622(9) 0.1638(7) 0.0449(17) Uani 1 1 d . . .
C31 C 0.0415(2) 0.6119(10) -0.0051(8) 0.054(2) Uani 1 1 d . . .
H31 H 0.0299 0.6625 -0.0770 0.064 Uiso 1 1 calc R . .
C30 C 0.0789(2) 0.6360(10) 0.0570(8) 0.053(2) Uani 1 1 d . . .
H30 H 0.0921 0.7032 0.0272 0.063 Uiso 1 1 calc R . .
C34 C 0.0771(3) 0.4667(14) 0.2054(10) 0.085(4) Uani 1 1 d . . .
H34 H 0.0886 0.4169 0.2780 0.102 Uiso 1 1 calc R . .
O3 O 0.1782(2) 0.8139(6) 0.4790(7) 0.0588(17) Uani 1 1 d . . .
N1 N 0.23620(14) 0.5683(5) 0.5555(4) 0.0265(10) Uani 1 1 d . . .
C33 C 0.0394(2) 0.4429(14) 0.1407(10) 0.084(4) Uani 1 1 d . . .
H33 H 0.0263 0.3748 0.1697 0.101 Uiso 1 1 calc R . .
N5 N 0.1581(2) 0.8754(8) 0.6448(7) 0.0567(18) Uani 1 1 d . . .
C37 C 0.1748(3) 0.7923(11) 0.5835(10) 0.059(2) Uani 1 1 d . . .
H37 H 0.1848 0.7114 0.6231 0.070 Uiso 1 1 calc R . .
C35 C 0.22233(18) 0.4654(6) 0.6052(6) 0.0280(12) Uani 1 1 d . . .
O1 O 0.15402(15) 0.5229(7) 0.3235(6) 0.0627(18) Uani 1 1 d . . .
N3 N 0.23355(16) 0.4656(5) 0.7322(5) 0.0310(11) Uani 1 1 d . . .
N2 N 0.25814(16) 0.6412(5) 0.6570(5) 0.0298(11) Uani 1 1 d . . .
C36 C 0.25539(19) 0.5790(6) 0.7581(6) 0.0337(13) Uani 1 1 d . . .
H36 H 0.2672 0.6091 0.8398 0.040 Uiso 1 1 calc R . .
N4 N 0.2000(2) 0.3652(6) 0.5361(6) 0.0435(15) Uani 1 1 d . . .
H4A H 0.1942 0.3670 0.4547 0.052 Uiso 1 1 calc R . .
H4B H 0.1917 0.3004 0.5739 0.052 Uiso 1 1 calc R . .
C39 C 0.1412(5) 1.0020(13) 0.5914(15) 0.101(5) Uani 1 1 d . . .
H39A H 0.1558 1.0397 0.5389 0.152 Uiso 1 1 calc R . .
H39B H 0.1412 1.0646 0.6583 0.152 Uiso 1 1 calc R . .
H39C H 0.1154 0.9863 0.5412 0.152 Uiso 1 1 calc R . .
C38 C 0.1576(6) 0.851(2) 0.7775(15) 0.134(8) Uani 1 1 d . . .
H38A H 0.1610 0.7555 0.7962 0.201 Uiso 1 1 calc R . .
H38B H 0.1335 0.8799 0.7881 0.201 Uiso 1 1 calc R . .
H38C H 0.1779 0.9011 0.8340 0.201 Uiso 1 1 calc R . .

loop_
_atom_site_aniso_label
_atom_site_aniso_U_11
_atom_site_aniso_U_22
_atom_site_aniso_U_33
_atom_site_aniso_U_23
_atom_site_aniso_U_13
_atom_site_aniso_U_12
Cd1 0.0219(3) 0.0259(3) 0.0222(3) -0.00174(14) 0.00067(17) -0.00389(14)
O2 0.026(2) 0.050(3) 0.050(3) -0.006(2) -0.002(2) -0.006(2)
C32 0.027(3) 0.067(5) 0.044(4) 0.010(4) -0.002(3) -0.009(3)
C28 0.023(3) 0.056(4) 0.041(4) -0.003(3) -0.001(3) -0.007(3)
C29 0.023(3) 0.062(5) 0.042(4) 0.001(3) -0.003(3) -0.009(3)
C31 0.028(3) 0.072(6) 0.049(4) 0.012(4) -0.009(3) -0.008(4)
C30 0.036(4) 0.065(5) 0.047(5) 0.018(4) -0.005(3) -0.010(4)
C34 0.036(4) 0.129(10) 0.071(6) 0.056(7) -0.017(4) -0.024(5)
O3 0.072(5) 0.058(4) 0.053(4) -0.002(3) 0.028(3) 0.018(3)
N1 0.029(2) 0.024(2) 0.022(2) -0.0009(18) -0.0007(19) -0.0048(19)
C33 0.032(4) 0.130(10) 0.072(6) 0.044(7) -0.016(4) -0.037(5)
N5 0.068(5) 0.054(4) 0.052(4) -0.001(3) 0.025(4) 0.013(4)
C37 0.060(5) 0.057(5) 0.065(6) 0.006(4) 0.028(5) 0.018(4)
C35 0.030(3) 0.023(2) 0.027(3) 0.000(2) 0.002(2) -0.002(2)
O1 0.028(3) 0.083(5) 0.061(4) 0.020(3) -0.013(2) -0.013(3)
N3 0.034(3) 0.031(3) 0.024(2) 0.0016(19) 0.000(2) -0.007(2)
N2 0.032(3) 0.028(2) 0.025(2) -0.0039(19) 0.001(2) -0.010(2)
C36 0.035(3) 0.035(3) 0.026(3) -0.001(2) 0.000(2) -0.010(3)
N4 0.061(4) 0.035(3) 0.029(3) -0.002(2) 0.002(3) -0.019(3)
C39 0.131(12) 0.067(7) 0.122(11) 0.010(7) 0.062(10) 0.042(8)
C38 0.19(2) 0.165(17) 0.071(9) 0.035(9) 0.073(12) 0.082(15)

loop_
_atom_type_symbol
_atom_type_description
_atom_type_scat_dispersion_real
_atom_type_scat_dispersion_imag
_atom_type_scat_source
C C 0.0033 0.0016 'International Tables Vol C Tables 4.2.6.8 and 6.1.1.4'
H H 0.0000 0.0000 'International Tables Vol C Tables 4.2.6.8 and 6.1.1.4'
N N 0.0061 0.0033 'International Tables Vol C Tables 4.2.6.8 and 6.1.1.4'
O O 0.0106 0.0060 'International Tables Vol C Tables 4.2.6.8 and 6.1.1.4'
Cd Cd -0.8075 1.2024 'International Tables Vol C Tables 4.2.6.8 and 6.1.1.4'

loop_
_geom_angle_atom_site_label_1
_geom_angle_atom_site_label_2
_geom_angle_atom_site_label_3
_geom_angle
_geom_angle_site_symmetry_1
_geom_angle_site_symmetry_3
N2 Cd1 N1 111.87(18) 7_566 .
N2 Cd1 N3 96.3(2) 7_566 6_565
N1 Cd1 N3 101.93(19) . 6_565
N2 Cd1 O2 100.4(2) 7_566 .
N1 Cd1 O2 144.17(19) . .
N3 Cd1 O2 89.09(19) 6_565 .
N2 Cd1 O3 84.3(2) 7_566 .
N1 Cd1 O3 85.7(2) . .
N3 Cd1 O3 171.4(2) 6_565 .
O2 Cd1 O3 82.4(2) . .
N2 Cd1 O1 153.6(2) 7_566 .
N1 Cd1 O1 92.13(19) . .
N3 Cd1 O1 88.9(2) 6_565 .
O2 Cd1 O1 53.7(2) . .
O3 Cd1 O1 86.9(3) . .
C28 O2 Cd1 93.7(4) . .
C33 C32 C31 116.4(7) . .
C33 C32 C32 121.7(9) . 5_565
C31 C32 C32 121.8(9) . 5_565
O1 C28 O2 121.6(7) . .
O1 C28 C29 119.5(7) . .
O2 C28 C29 118.8(7) . .
C34 C29 C30 117.7(7) . .
C34 C29 C28 121.3(7) . .
C30 C29 C28 120.8(7) . .
C30 C31 C32 121.7(8) . .
C31 C30 C29 121.2(8) . .
C29 C34 C33 120.2(8) . .
C37 O3 Cd1 125.3(6) . .
C35 N1 N2 105.5(5) . .
C35 N1 Cd1 127.4(4) . .
N2 N1 Cd1 121.2(4) . .
C32 C33 C34 122.7(9) . .
C37 N5 C39 122.4(9) . .
C37 N5 C38 122.6(10) . .
C39 N5 C38 114.9(10) . .
O3 C37 N5 124.3(9) . .
N1 C35 N3 113.0(5) . .
N1 C35 N4 124.2(6) . .
N3 C35 N4 122.8(5) . .
C28 O1 Cd1 91.0(5) . .
C35 N3 C36 102.1(5) . .
C35 N3 Cd1 127.3(4) . 6_566
C36 N3 Cd1 129.4(4) . 6_566
C36 N2 N1 106.4(5) . .
C36 N2 Cd1 131.0(4) . 7_566
N1 N2 Cd1 122.6(4) . 7_566
N2 C36 N3 113.0(5) . .

loop_
_geom_bond_atom_site_label_1
_geom_bond_atom_site_label_2
_geom_bond_distance
_geom_bond_site_symmetry_2
Cd1 N2 2.251(5) 7_566
Cd1 N1 2.254(5) .
Cd1 N3 2.309(5) 6_565
Cd1 O2 2.350(5) .
Cd1 O3 2.398(6) .
Cd1 O1 2.433(6) .
O2 C28 1.260(10) .
C32 C33 1.366(12) .
C32 C31 1.368(12) .
C32 C32 1.518(14) 5_565
C28 O1 1.214(10) .
C28 C29 1.485(9) .
C29 C34 1.353(12) .
C29 C30 1.386(11) .
C31 C30 1.363(10) .
C34 C33 1.378(11) .
O3 C37 1.207(11) .
N1 C35 1.315(8) .
N1 N2 1.378(7) .
N5 C37 1.313(11) .
N5 C39 1.439(14) .
N5 C38 1.484(15) .
C35 N3 1.342(8) .
C35 N4 1.365(8) .
N3 C36 1.352(8) .
N3 Cd1 2.309(5) 6_566
N2 C36 1.297(8) .
N2 Cd1 2.251(5) 7_566
